data_7128595
loop_
_publ_author_name
'Riley, William'
'Jones, Andrew C.'
'Singh, Kuldip'
'Browne, Duncan L.'
'Stuart, Alison M.'

_publ_section_title
;
 Accessing novel fluorinated heterocycles with the hypervalent
 fluoroiodane reagent by solution and mechanochemical synthesis.
;
_journal_issue 60
_journal_name_full 'Chemical communications (Cambridge, England)'
_journal_page_first 7406
_journal_page_last 7409
_journal_paper_doi 10.1039/d1cc02587b
_journal_volume 57
_journal_year 2021
_chemical_formula_moiety 'C18 H19 F N2 O2 S'
_chemical_formula_sum 'C18 H19 F N2 O2 S'
_chemical_formula_weight 346.41
_space_group_crystal_system orthorhombic
_space_group_IT_number 61
_space_group_name_Hall '-P 2ac 2ab'
_space_group_name_H-M_alt 'P b c a'
_atom_sites_solution_hydrogens geom
_audit_creation_method SHELXL-2018/3
_audit_update_record
;
2021-05-11 deposited with the CCDC.	2021-07-06 downloaded from the CCDC.
;
_cell_angle_alpha 90
_cell_angle_beta 90
_cell_angle_gamma 90
_cell_formula_units_Z 8
_cell_length_a 18.644(4)
_cell_length_b 9.1535(18)
_cell_length_c 20.027(4)
_cell_measurement_reflns_used 822
_cell_measurement_temperature 150(2)
_cell_measurement_theta_max 21.520
_cell_measurement_theta_min 2.680
_cell_volume 3417.8(12)
_computing_cell_refinement 'Bruker SMART'
_computing_data_collection 'Bruker SMART'
_computing_data_reduction 'Bruker SHELXTL'
_computing_molecular_graphics 'Bruker SHELXTL'
_computing_publication_material 'Bruker SHELXTL'
_computing_structure_refinement 'SHELXL-2018/3 (Sheldrick, 2018)'
_computing_structure_solution 'Bruker SHELXTL'
_diffrn_ambient_temperature 150(2)
_diffrn_measured_fraction_theta_full 1.000
_diffrn_measured_fraction_theta_max 1.000
_diffrn_measurement_device_type 'Bruker Apex 2000 CCD area detector'
_diffrn_measurement_method 'phi and omega scans'
_diffrn_radiation_type MoK\a
_diffrn_radiation_wavelength 0.71073
_diffrn_reflns_av_R_equivalents 0.1007
_diffrn_reflns_av_unetI/netI 0.0693
_diffrn_reflns_Laue_measured_fraction_full 1.000
_diffrn_reflns_Laue_measured_fraction_max 1.000
_diffrn_reflns_limit_h_max 22
_diffrn_reflns_limit_h_min -22
_diffrn_reflns_limit_k_max 11
_diffrn_reflns_limit_k_min -11
_diffrn_reflns_limit_l_max 24
_diffrn_reflns_limit_l_min -24
_diffrn_reflns_number 24963
_diffrn_reflns_point_group_measured_fraction_full 1.000
_diffrn_reflns_point_group_measured_fraction_max 1.000
_diffrn_reflns_theta_full 25.242
_diffrn_reflns_theta_max 25.997
_diffrn_reflns_theta_min 2.034
_exptl_absorpt_coefficient_mu 0.212
_exptl_absorpt_correction_T_max 0.914
_exptl_absorpt_correction_T_min 0.726
_exptl_absorpt_correction_type empirical
_exptl_absorpt_process_details
;
absoprtion correction based on 5721 reflections(SADABS);Rint 0.0776 before
correction and 0.0502 after.
;
_exptl_crystal_colour colourless
_exptl_crystal_density_diffrn 1.346
_exptl_crystal_description block
_exptl_crystal_F_000 1456
_exptl_crystal_size_max 0.38
_exptl_crystal_size_mid 0.15
_exptl_crystal_size_min 0.11
_refine_diff_density_max 0.288
_refine_diff_density_min -0.312
_refine_diff_density_rms 0.054
_refine_ls_extinction_method none
_refine_ls_goodness_of_fit_ref 0.958
_refine_ls_hydrogen_treatment constr
_refine_ls_matrix_type full
_refine_ls_number_parameters 219
_refine_ls_number_reflns 3361
_refine_ls_number_restraints 0
_refine_ls_restrained_S_all 0.958
_refine_ls_R_factor_all 0.0859
_refine_ls_R_factor_gt 0.0511
_refine_ls_shift/su_max 0.001
_refine_ls_shift/su_mean 0.000
_refine_ls_structure_factor_coef Fsqd
_refine_ls_weighting_details 'w=1/[\s^2^(Fo^2^)+(0.0473P)^2^] where P=(Fo^2^+2Fc^2^)/3'
_refine_ls_weighting_scheme calc
_refine_ls_wR_factor_gt 0.1005
_refine_ls_wR_factor_ref 0.1105
_reflns_Friedel_coverage 0.000
_reflns_number_gt 2263
_reflns_number_total 3361
_reflns_threshold_expression 'I > 2\s(I)'
_cod_data_source_file d1cc02587b2.cif
_cod_data_source_block 18105
_cod_depositor_comments 'Adding full bibliography for 7128595--7128600.cif.'
_cod_original_cell_volume 3417.7(11)
_cod_database_code 7128595
_shelx_shelxl_version_number 2018/3
_shelx_space_group_comment
; 
The symmetry employed for this shelxl refinement is uniquely defined 
by the following loop, which should always be used as a source of 
symmetry information in preference to the above space-group names. 
They are only intended as comments. 
;

loop_
_space_group_symop_operation_xyz
'x, y, z'
'-x+1/2, -y, z+1/2'
'-x, y+1/2, -z+1/2'
'x+1/2, -y+1/2, -z'
'-x, -y, -z'
'x-1/2, y, -z-1/2'
'x, -y-1/2, z-1/2'
'-x-1/2, y-1/2, z'

loop_
_atom_site_label
_atom_site_type_symbol
_atom_site_fract_x
_atom_site_fract_y
_atom_site_fract_z
_atom_site_U_iso_or_equiv
_atom_site_adp_type
_atom_site_occupancy
_atom_site_site_symmetry_order
_atom_site_calc_flag
_atom_site_refinement_flags_posn
_atom_site_refinement_flags_adp
_atom_site_refinement_flags_occupancy
_atom_site_disorder_assembly
_atom_site_disorder_group
S1 S 1.09142(3) 0.40441(7) 0.38337(3) 0.02834(18) Uani 1 1 d . . . . .
F1 F 0.98791(7) 0.31243(15) 0.20003(7) 0.0383(4) Uani 1 1 d . . . . .
O1 O 1.05600(9) 0.32999(18) 0.43629(8) 0.0330(4) Uani 1 1 d . . . . .
O2 O 1.15326(8) 0.34152(19) 0.35255(8) 0.0359(5) Uani 1 1 d . . . . .
N1 N 0.96772(10) 0.4796(2) 0.34477(10) 0.0274(5) Uani 1 1 d . . . . .
N2 N 1.03270(10) 0.4207(2) 0.32114(9) 0.0272(5) Uani 1 1 d . . . . .
C1 C 1.06099(13) 0.4788(3) 0.25771(12) 0.0297(6) Uani 1 1 d . . . . .
H1A H 1.104344 0.423761 0.244273 0.036 Uiso 1 1 calc R U . . .
H1B H 1.074274 0.582896 0.263106 0.036 Uiso 1 1 calc R U . . .
C2 C 1.00356(13) 0.4637(3) 0.20505(12) 0.0292(6) Uani 1 1 d . . . . .
C3 C 0.93543(12) 0.5379(3) 0.22772(12) 0.0292(6) Uani 1 1 d . . . . .
H3A H 0.936724 0.641272 0.213223 0.035 Uiso 1 1 calc R U . . .
H3B H 0.894149 0.490720 0.205315 0.035 Uiso 1 1 calc R U . . .
C4 C 0.92358(12) 0.5331(3) 0.30193(12) 0.0268(6) Uani 1 1 d . . . . .
C5 C 0.85713(12) 0.5985(3) 0.33026(12) 0.0282(6) Uani 1 1 d . . . . .
C6 C 0.80303(14) 0.6520(3) 0.28871(14) 0.0421(7) Uani 1 1 d . . . . .
H6 H 0.808041 0.644015 0.241646 0.051 Uiso 1 1 calc R U . . .
C7 C 0.74228(15) 0.7163(3) 0.31516(16) 0.0516(8) Uani 1 1 d . . . . .
H7 H 0.705787 0.751363 0.286193 0.062 Uiso 1 1 calc R U . . .
C8 C 0.73429(15) 0.7298(3) 0.38349(17) 0.0503(8) Uani 1 1 d . . . . .
H8 H 0.692708 0.774737 0.401672 0.060 Uiso 1 1 calc R U . . .
C9 C 0.78737(15) 0.6775(3) 0.42485(14) 0.0433(7) Uani 1 1 d . . . . .
H9 H 0.781993 0.685794 0.471873 0.052 Uiso 1 1 calc R U . . .
C10 C 0.84836(14) 0.6130(3) 0.39896(13) 0.0359(7) Uani 1 1 d . . . . .
H10 H 0.884593 0.578227 0.428297 0.043 Uiso 1 1 calc R U . . .
C11 C 1.03011(14) 0.5143(3) 0.13760(12) 0.0405(7) Uani 1 1 d . . . . .
H11A H 1.043744 0.617562 0.140197 0.061 Uiso 1 1 calc R U . . .
H11B H 0.991919 0.502232 0.104432 0.061 Uiso 1 1 calc R U . . .
H11C H 1.071863 0.456012 0.124444 0.061 Uiso 1 1 calc R U . . .
C12 C 1.11212(12) 0.5826(3) 0.40925(12) 0.0271(6) Uani 1 1 d . . . . .
C13 C 1.16801(13) 0.6582(3) 0.37921(13) 0.0338(6) Uani 1 1 d . . . . .
H13 H 1.196094 0.613153 0.345417 0.041 Uiso 1 1 calc R U . . .
C14 C 1.18221(13) 0.7990(3) 0.39894(13) 0.0373(7) Uani 1 1 d . . . . .
H14 H 1.220631 0.850667 0.378631 0.045 Uiso 1 1 calc R U . . .
C15 C 1.14146(13) 0.8675(3) 0.44810(13) 0.0326(6) Uani 1 1 d . . . . .
C16 C 1.08606(14) 0.7896(3) 0.47706(12) 0.0358(6) Uani 1 1 d . . . . .
H16 H 1.058003 0.834483 0.510939 0.043 Uiso 1 1 calc R U . . .
C17 C 1.07060(14) 0.6488(3) 0.45799(12) 0.0330(6) Uani 1 1 d . . . . .
H17 H 1.031878 0.597534 0.478005 0.040 Uiso 1 1 calc R U . . .
C18 C 1.15794(15) 1.0211(3) 0.47028(15) 0.0464(8) Uani 1 1 d . . . . .
H18A H 1.113121 1.071877 0.480982 0.070 Uiso 1 1 calc R U . . .
H18B H 1.182786 1.073120 0.434301 0.070 Uiso 1 1 calc R U . . .
H18C H 1.188649 1.018221 0.509971 0.070 Uiso 1 1 calc R U . . .

loop_
_atom_site_aniso_label
_atom_site_aniso_U_11
_atom_site_aniso_U_22
_atom_site_aniso_U_33
_atom_site_aniso_U_23
_atom_site_aniso_U_13
_atom_site_aniso_U_12
S1 0.0284(3) 0.0282(4) 0.0283(3) 0.0003(3) -0.0037(3) 0.0021(3)
F1 0.0484(9) 0.0260(8) 0.0405(9) -0.0049(7) -0.0083(7) 0.0021(7)
O1 0.0399(10) 0.0279(10) 0.0312(10) 0.0057(8) -0.0031(8) -0.0013(8)
O2 0.0305(10) 0.0370(11) 0.0402(11) -0.0049(9) -0.0046(8) 0.0074(8)
N1 0.0273(11) 0.0241(12) 0.0307(12) -0.0007(9) 0.0012(9) -0.0013(9)
N2 0.0274(11) 0.0262(12) 0.0280(11) -0.0001(9) 0.0002(9) 0.0024(9)
C1 0.0290(13) 0.0296(15) 0.0304(14) 0.0013(11) 0.0046(11) 0.0032(11)
C2 0.0369(15) 0.0217(14) 0.0291(14) -0.0015(11) -0.0018(11) 0.0019(11)
C3 0.0299(14) 0.0265(14) 0.0313(15) 0.0001(11) -0.0044(11) 0.0002(11)
C4 0.0289(14) 0.0191(13) 0.0325(14) 0.0006(11) -0.0043(11) -0.0038(11)
C5 0.0261(13) 0.0216(13) 0.0369(15) 0.0024(12) 0.0006(11) -0.0040(11)
C6 0.0360(16) 0.0485(18) 0.0418(17) 0.0033(14) -0.0002(13) 0.0061(14)
C7 0.0365(17) 0.058(2) 0.060(2) 0.0076(17) 0.0016(15) 0.0133(15)
C8 0.0370(17) 0.0437(19) 0.070(2) 0.0004(17) 0.0160(16) 0.0058(14)
C9 0.0440(17) 0.0393(17) 0.0464(18) -0.0032(14) 0.0138(15) -0.0011(14)
C10 0.0353(15) 0.0325(16) 0.0400(17) -0.0004(13) 0.0032(12) -0.0003(12)
C11 0.0447(17) 0.0467(18) 0.0302(16) 0.0020(13) 0.0020(13) 0.0024(14)
C12 0.0262(13) 0.0288(14) 0.0263(13) 0.0024(11) -0.0056(11) -0.0017(11)
C13 0.0255(14) 0.0380(16) 0.0379(15) -0.0002(13) -0.0008(12) 0.0009(12)
C14 0.0241(14) 0.0409(17) 0.0470(18) 0.0099(14) -0.0013(12) -0.0055(12)
C15 0.0315(15) 0.0316(16) 0.0347(15) 0.0059(12) -0.0101(12) -0.0028(12)
C16 0.0457(16) 0.0319(16) 0.0298(14) -0.0028(12) 0.0020(13) -0.0017(13)
C17 0.0369(15) 0.0344(16) 0.0278(14) 0.0022(12) 0.0023(12) -0.0092(12)
C18 0.0453(18) 0.0358(18) 0.058(2) 0.0017(15) -0.0091(15) -0.0060(14)

loop_
_atom_type_symbol
_atom_type_description
_atom_type_scat_dispersion_real
_atom_type_scat_dispersion_imag
_atom_type_scat_source
C C 0.0033 0.0016 'International Tables Vol C Tables 4.2.6.8 and 6.1.1.4'
H H 0.0000 0.0000 'International Tables Vol C Tables 4.2.6.8 and 6.1.1.4'
N N 0.0061 0.0033 'International Tables Vol C Tables 4.2.6.8 and 6.1.1.4'
O O 0.0106 0.0060 'International Tables Vol C Tables 4.2.6.8 and 6.1.1.4'
F F 0.0171 0.0103 'International Tables Vol C Tables 4.2.6.8 and 6.1.1.4'
S S 0.1246 0.1234 'International Tables Vol C Tables 4.2.6.8 and 6.1.1.4'

loop_
_geom_angle_atom_site_label_1
_geom_angle_atom_site_label_2
_geom_angle_atom_site_label_3
_geom_angle
_geom_angle_site_symmetry_1
_geom_angle_site_symmetry_3
_geom_angle_publ_flag
O1 S1 O2 120.23(11) . . ?
O1 S1 N2 107.18(10) . . ?
O2 S1 N2 104.08(10) . . ?
O1 S1 C12 109.10(11) . . ?
O2 S1 C12 108.95(11) . . ?
N2 S1 C12 106.39(11) . . ?
C4 N1 N2 118.2(2) . . ?
N1 N2 C1 117.33(18) . . ?
N1 N2 S1 110.40(14) . . ?
C1 N2 S1 116.22(15) . . ?
N2 C1 C2 108.37(19) . . ?
N2 C1 H1A 110.0 . . ?
C2 C1 H1A 110.0 . . ?
N2 C1 H1B 110.0 . . ?
C2 C1 H1B 110.0 . . ?
H1A C1 H1B 108.4 . . ?
F1 C2 C1 106.58(19) . . ?
F1 C2 C3 106.70(19) . . ?
C1 C2 C3 110.2(2) . . ?
F1 C2 C11 107.66(19) . . ?
C1 C2 C11 111.3(2) . . ?
C3 C2 C11 114.0(2) . . ?
C4 C3 C2 114.1(2) . . ?
C4 C3 H3A 108.7 . . ?
C2 C3 H3A 108.7 . . ?
C4 C3 H3B 108.7 . . ?
C2 C3 H3B 108.7 . . ?
H3A C3 H3B 107.6 . . ?
N1 C4 C5 115.6(2) . . ?
N1 C4 C3 125.2(2) . . ?
C5 C4 C3 119.2(2) . . ?
C10 C5 C6 118.1(2) . . ?
C10 C5 C4 120.9(2) . . ?
C6 C5 C4 121.0(2) . . ?
C7 C6 C5 120.9(3) . . ?
C7 C6 H6 119.6 . . ?
C5 C6 H6 119.6 . . ?
C6 C7 C8 120.4(3) . . ?
C6 C7 H7 119.8 . . ?
C8 C7 H7 119.8 . . ?
C9 C8 C7 119.1(3) . . ?
C9 C8 H8 120.4 . . ?
C7 C8 H8 120.4 . . ?
C8 C9 C10 121.0(3) . . ?
C8 C9 H9 119.5 . . ?
C10 C9 H9 119.5 . . ?
C9 C10 C5 120.5(2) . . ?
C9 C10 H10 119.7 . . ?
C5 C10 H10 119.7 . . ?
C2 C11 H11A 109.5 . . ?
C2 C11 H11B 109.5 . . ?
H11A C11 H11B 109.5 . . ?
C2 C11 H11C 109.5 . . ?
H11A C11 H11C 109.5 . . ?
H11B C11 H11C 109.5 . . ?
C17 C12 C13 120.4(2) . . ?
C17 C12 S1 119.47(19) . . ?
C13 C12 S1 120.0(2) . . ?
C14 C13 C12 119.2(2) . . ?
C14 C13 H13 120.4 . . ?
C12 C13 H13 120.4 . . ?
C13 C14 C15 121.4(2) . . ?
C13 C14 H14 119.3 . . ?
C15 C14 H14 119.3 . . ?
C16 C15 C14 118.2(2) . . ?
C16 C15 C18 120.7(2) . . ?
C14 C15 C18 121.2(2) . . ?
C17 C16 C15 121.6(2) . . ?
C17 C16 H16 119.2 . . ?
C15 C16 H16 119.2 . . ?
C16 C17 C12 119.3(2) . . ?
C16 C17 H17 120.4 . . ?
C12 C17 H17 120.4 . . ?
C15 C18 H18A 109.5 . . ?
C15 C18 H18B 109.5 . . ?
H18A C18 H18B 109.5 . . ?
C15 C18 H18C 109.5 . . ?
H18A C18 H18C 109.5 . . ?
H18B C18 H18C 109.5 . . ?

loop_
_geom_bond_atom_site_label_1
_geom_bond_atom_site_label_2
_geom_bond_distance
_geom_bond_site_symmetry_2
_geom_bond_publ_flag
S1 O1 1.4226(17) . ?
S1 O2 1.4288(17) . ?
S1 N2 1.6655(19) . ?
S1 C12 1.755(3) . ?
F1 C2 1.418(3) . ?
N1 C4 1.286(3) . ?
N1 N2 1.408(3) . ?
N2 C1 1.475(3) . ?
C1 C2 1.509(3) . ?
C1 H1A 0.9900 . ?
C1 H1B 0.9900 . ?
C2 C3 1.510(3) . ?
C2 C11 1.511(3) . ?
C3 C4 1.503(3) . ?
C3 H3A 0.9900 . ?
C3 H3B 0.9900 . ?
C4 C5 1.488(3) . ?
C5 C10 1.392(3) . ?
C5 C6 1.396(3) . ?
C6 C7 1.382(4) . ?
C6 H6 0.9500 . ?
C7 C8 1.382(4) . ?
C7 H7 0.9500 . ?
C8 C9 1.377(4) . ?
C8 H8 0.9500 . ?
C9 C10 1.382(3) . ?
C9 H9 0.9500 . ?
C10 H10 0.9500 . ?
C11 H11A 0.9800 . ?
C11 H11B 0.9800 . ?
C11 H11C 0.9800 . ?
C12 C17 1.386(3) . ?
C12 C13 1.388(3) . ?
C13 C14 1.373(3) . ?
C13 H13 0.9500 . ?
C14 C15 1.393(3) . ?
C14 H14 0.9500 . ?
C15 C16 1.382(3) . ?
C15 C18 1.506(4) . ?
C16 C17 1.375(3) . ?
C16 H16 0.9500 . ?
C17 H17 0.9500 . ?
C18 H18A 0.9800 . ?
C18 H18B 0.9800 . ?
C18 H18C 0.9800 . ?

loop_
_geom_torsion_atom_site_label_1
_geom_torsion_atom_site_label_2
_geom_torsion_atom_site_label_3
_geom_torsion_atom_site_label_4
_geom_torsion
_geom_torsion_site_symmetry_1
_geom_torsion_site_symmetry_2
_geom_torsion_site_symmetry_3
_geom_torsion_site_symmetry_4
_geom_torsion_publ_flag
C4 N1 N2 C1 26.6(3) . . . . ?
C4 N1 N2 S1 162.87(17) . . . . ?
O1 S1 N2 N1 50.50(17) . . . . ?
O2 S1 N2 N1 178.89(14) . . . . ?
C12 S1 N2 N1 -66.10(17) . . . . ?
O1 S1 N2 C1 -172.67(16) . . . . ?
O2 S1 N2 C1 -44.29(19) . . . . ?
C12 S1 N2 C1 70.72(19) . . . . ?
N1 N2 C1 C2 -54.9(3) . . . . ?
S1 N2 C1 C2 171.33(15) . . . . ?
N2 C1 C2 F1 -60.0(2) . . . . ?
N2 C1 C2 C3 55.4(3) . . . . ?
N2 C1 C2 C11 -177.17(19) . . . . ?
F1 C2 C3 C4 83.1(2) . . . . ?
C1 C2 C3 C4 -32.3(3) . . . . ?
C11 C2 C3 C4 -158.3(2) . . . . ?
N2 N1 C4 C5 -177.86(19) . . . . ?
N2 N1 C4 C3 0.2(3) . . . . ?
C2 C3 C4 N1 3.9(3) . . . . ?
C2 C3 C4 C5 -178.1(2) . . . . ?
N1 C4 C5 C10 6.4(3) . . . . ?
C3 C4 C5 C10 -171.8(2) . . . . ?
N1 C4 C5 C6 -176.0(2) . . . . ?
C3 C4 C5 C6 5.8(3) . . . . ?
C10 C5 C6 C7 -0.5(4) . . . . ?
C4 C5 C6 C7 -178.2(2) . . . . ?
C5 C6 C7 C8 0.5(4) . . . . ?
C6 C7 C8 C9 -0.5(4) . . . . ?
C7 C8 C9 C10 0.5(4) . . . . ?
C8 C9 C10 C5 -0.5(4) . . . . ?
C6 C5 C10 C9 0.5(4) . . . . ?
C4 C5 C10 C9 178.2(2) . . . . ?
O1 S1 C12 C17 -26.6(2) . . . . ?
O2 S1 C12 C17 -159.59(19) . . . . ?
N2 S1 C12 C17 88.7(2) . . . . ?
O1 S1 C12 C13 155.85(19) . . . . ?
O2 S1 C12 C13 22.8(2) . . . . ?
N2 S1 C12 C13 -88.8(2) . . . . ?
C17 C12 C13 C14 0.8(4) . . . . ?
S1 C12 C13 C14 178.32(19) . . . . ?
C12 C13 C14 C15 -0.4(4) . . . . ?
C13 C14 C15 C16 0.3(4) . . . . ?
C13 C14 C15 C18 179.1(2) . . . . ?
C14 C15 C16 C17 -0.5(4) . . . . ?
C18 C15 C16 C17 -179.4(2) . . . . ?
C15 C16 C17 C12 0.9(4) . . . . ?
C13 C12 C17 C16 -1.0(4) . . . . ?
S1 C12 C17 C16 -178.59(19) . . . . ?
